data_4337705
loop_
_publ_author_name
'Varzatskii, Oleg A.'
'Penkova, Larysa V.'
'Kats, Svitlana V.'
'Dolganov, Alexander V.'
'Vologzhanina, Anna V.'
'Pavlov, Alexander A.'
'Novikov, Valentin V.'
'Bogomyakov, Artem S.'
'Nemykin, Victor N.'
'Voloshin, Yan Z.'

_publ_section_title
;
 Chloride Ion-Aided Self-Assembly of Pseudoclathrochelate Metal
 Tris-pyrazoloximates.
;
_journal_issue 6
_journal_name_full 'Inorganic chemistry'
_journal_page_first 3062
_journal_page_last 3071
_journal_paper_doi 10.1021/ic4029047
_journal_volume 53
_journal_year 2014
_chemical_formula_moiety 'C21 H23 B Co N9 O3 1+, Cl 1-, C H Cl3'
_chemical_formula_sum 'C22 H24 B Cl4 Co N9 O3'
_chemical_formula_weight 674.04
_chemical_name_systematic
;
 ? 
;
_space_group_IT_number 14
_symmetry_cell_setting monoclinic
_symmetry_space_group_name_Hall '-P 2ybc'
_symmetry_space_group_name_H-M 'P 1 21/c 1'
_atom_sites_solution_hydrogens mixed
_atom_sites_solution_primary direct
_atom_sites_solution_secondary difmap
_audit_creation_method SHELXL-97
_cell_angle_alpha 90.00
_cell_angle_beta 119.605(2)
_cell_angle_gamma 90.00
_cell_formula_units_Z 4
_cell_length_a 8.2626(8)
_cell_length_b 19.1575(19)
_cell_length_c 20.499(2)
_cell_measurement_reflns_used 2941
_cell_measurement_temperature 100(2)
_cell_measurement_theta_max 26.02
_cell_measurement_theta_min 2.29
_cell_volume 2821.2(5)
_computing_cell_refinement 'APEX2 (Bruker, 2005)'
_computing_data_collection 'APEX2 (Bruker, 2005)'
_computing_data_reduction 'APEX2 (Bruker, 2005)'
_computing_molecular_graphics 'SHELXTL ver. 5.1 (Sheldrick, 2008)'
_computing_publication_material 'SHELXTL ver. 5.1 (Sheldrick, 2008)'
_computing_structure_refinement 'SHELXTL ver. 5.1 (Sheldrick, 2008)'
_computing_structure_solution 'SHELXTL ver. 5.1 (Sheldrick, 2008)'
_diffrn_ambient_temperature 100(2)
_diffrn_measured_fraction_theta_full 0.999
_diffrn_measured_fraction_theta_max 0.999
_diffrn_measurement_device_type 'Bruker APEX-II CCD'
_diffrn_measurement_method '\f and \w scans'
_diffrn_radiation_monochromator graphite
_diffrn_radiation_source 'fine-focus sealed tube'
_diffrn_radiation_type MoK\a
_diffrn_radiation_wavelength 0.71073
_diffrn_reflns_av_R_equivalents 0.1212
_diffrn_reflns_av_sigmaI/netI 0.1055
_diffrn_reflns_limit_h_max 10
_diffrn_reflns_limit_h_min -10
_diffrn_reflns_limit_k_max 25
_diffrn_reflns_limit_k_min -25
_diffrn_reflns_limit_l_max 27
_diffrn_reflns_limit_l_min -27
_diffrn_reflns_number 30888
_diffrn_reflns_theta_full 28.00
_diffrn_reflns_theta_max 28.00
_diffrn_reflns_theta_min 1.56
_diffrn_standards_number 0
_exptl_absorpt_coefficient_mu 1.031
_exptl_absorpt_correction_type none
_exptl_crystal_colour orange
_exptl_crystal_density_diffrn 1.587
_exptl_crystal_density_method 'not measured'
_exptl_crystal_description needle
_exptl_crystal_F_000 1372
_exptl_crystal_size_max 0.35
_exptl_crystal_size_mid 0.05
_exptl_crystal_size_min 0.05
_refine_diff_density_max 0.621
_refine_diff_density_min -0.613
_refine_diff_density_rms 0.102
_refine_ls_extinction_method none
_refine_ls_goodness_of_fit_ref 1.008
_refine_ls_hydrogen_treatment constr
_refine_ls_matrix_type full
_refine_ls_number_parameters 364
_refine_ls_number_reflns 6810
_refine_ls_number_restraints 0
_refine_ls_restrained_S_all 1.008
_refine_ls_R_factor_all 0.1209
_refine_ls_R_factor_gt 0.0603
_refine_ls_shift/su_max 0.001
_refine_ls_shift/su_mean 0.000
_refine_ls_structure_factor_coef Fsqd
_refine_ls_weighting_details 'calc w=1/[\s^2^(Fo^2^)+(0.0400P)^2^+5.0000P] where P=(Fo^2^+2Fc^2^)/3'
_refine_ls_weighting_scheme calc
_refine_ls_wR_factor_gt 0.1131
_refine_ls_wR_factor_ref 0.1372
_reflns_number_gt 4066
_reflns_number_total 6810
_reflns_threshold_expression I>2\s(I)
_cod_data_source_file ic4029047_si_002.cif
_cod_data_source_block CoPzOx
_cod_depositor_comments
;
The following automatic conversions were performed:

'_symmetry_cell_setting' value 'Monoclinic' changed to 'monoclinic'
according to
/usr/data/users/saulius/crontab/automatic-downloads/current/ACS/lib/dictionaries/cif_core.dic
dictionary named 'cif_core.dic' version 2.4.2 from 2011-04-26.

Automatic conversion script
Id: cif_fix_values 2281 2013-09-26 08:29:07Z andrius 
;
_cod_original_sg_symbol_H-M 'P 21/c'
_cod_database_code 4337705

loop_
_symmetry_equiv_pos_as_xyz
'x, y, z'
'-x, y+1/2, -z+1/2'
'-x, -y, -z'
'x, -y-1/2, z-1/2'

loop_
_atom_site_label
_atom_site_type_symbol
_atom_site_fract_x
_atom_site_fract_y
_atom_site_fract_z
_atom_site_U_iso_or_equiv
_atom_site_adp_type
_atom_site_occupancy
_atom_site_symmetry_multiplicity
_atom_site_calc_flag
_atom_site_refinement_flags
Co1 Co 0.27168(7) 0.63256(3) 0.21316(3) 0.01151(14) Uani 1 1 d .
Cl1 Cl 0.41405(15) 0.63750(6) 0.46363(6) 0.0207(2) Uani 1 1 d .
Cl2 Cl 0.9979(2) 0.31264(7) 0.37836(9) 0.0478(4) Uani 1 1 d .
Cl3 Cl 1.0857(2) 0.45963(7) 0.39293(10) 0.0497(4) Uani 1 1 d .
Cl4 Cl 1.0155(3) 0.39028(12) 0.50103(10) 0.0837(7) Uani 1 1 d .
N1 N 0.0116(5) 0.63070(18) 0.11126(19) 0.0143(7) Uani 1 1 d .
N2 N 0.0649(4) 0.63410(19) 0.24639(18) 0.0151(7) Uani 1 1 d .
N3 N 0.0521(5) 0.63088(19) 0.30915(19) 0.0182(8) Uani 1 1 d .
H3A H 0.1475 0.6352 0.3548 0.022 Uiso 1 1 calc R
N4 N 0.3290(4) 0.55584(18) 0.15184(19) 0.0134(7) Uani 1 1 d .
N5 N 0.4178(5) 0.54880(18) 0.29071(19) 0.0155(8) Uani 1 1 d .
N6 N 0.4770(5) 0.53098(19) 0.36237(19) 0.0197(8) Uani 1 1 d .
H6D H 0.4581 0.5564 0.3937 0.024 Uiso 1 1 calc R
N7 N 0.3527(5) 0.69842(17) 0.15083(19) 0.0141(7) Uani 1 1 d .
N8 N 0.4616(5) 0.70762(18) 0.29244(19) 0.0155(8) Uani 1 1 d .
N9 N 0.5538(5) 0.71940(18) 0.36721(19) 0.0171(8) Uani 1 1 d .
H9B H 0.5277 0.6987 0.3992 0.020 Uiso 1 1 calc R
O1 O -0.0066(4) 0.63040(16) 0.04031(15) 0.0169(6) Uani 1 1 d .
O2 O 0.2791(4) 0.56237(15) 0.07707(16) 0.0153(6) Uani 1 1 d .
O3 O 0.2920(4) 0.69056(15) 0.07605(15) 0.0161(6) Uani 1 1 d .
B1 B 0.1754(6) 0.6277(3) 0.0405(3) 0.0138(9) Uani 1 1 d .
C1 C -0.3290(6) 0.6141(3) 0.0468(3) 0.0308(12) Uani 1 1 d .
H1A H -0.3563 0.6526 0.0114 0.046 Uiso 1 1 calc R
H1B H -0.4221 0.6132 0.0632 0.046 Uiso 1 1 calc R
H1C H -0.3326 0.5698 0.0222 0.046 Uiso 1 1 calc R
C2 C -0.1411(6) 0.6240(2) 0.1129(2) 0.0166(9) Uani 1 1 d .
C3 C -0.1099(6) 0.6247(2) 0.1894(2) 0.0161(9) Uani 1 1 d .
C4 C -0.2329(6) 0.6162(2) 0.2171(3) 0.0195(9) Uani 1 1 d .
H4A H -0.3637 0.6091 0.1890 0.023 Uiso 1 1 calc R
C5 C -0.1244(6) 0.6202(2) 0.2938(3) 0.0212(10) Uani 1 1 d .
H5A H -0.1661 0.6162 0.3293 0.025 Uiso 1 1 calc R
C6 C 0.4751(7) 0.4466(2) 0.1455(3) 0.0238(10) Uani 1 1 d .
H6A H 0.5494 0.4681 0.1256 0.036 Uiso 1 1 calc R
H6B H 0.3621 0.4262 0.1042 0.036 Uiso 1 1 calc R
H6C H 0.5483 0.4099 0.1813 0.036 Uiso 1 1 calc R
C7 C 0.4232(6) 0.5004(2) 0.1839(2) 0.0150(9) Uani 1 1 d .
C8 C 0.4736(5) 0.4963(2) 0.2630(2) 0.0143(9) Uani 1 1 d .
C9 C 0.5692(6) 0.4456(2) 0.3174(3) 0.0217(10) Uani 1 1 d .
H9A H 0.6229 0.4036 0.3121 0.026 Uiso 1 1 calc R
C10 C 0.5687(7) 0.4697(2) 0.3808(3) 0.0261(11) Uani 1 1 d .
H10A H 0.6227 0.4473 0.4283 0.031 Uiso 1 1 calc R
C11 C 0.5654(7) 0.7855(2) 0.1476(3) 0.0217(10) Uani 1 1 d .
H11A H 0.4682 0.8119 0.1057 0.033 Uiso 1 1 calc R
H11B H 0.6263 0.7538 0.1289 0.033 Uiso 1 1 calc R
H11C H 0.6577 0.8178 0.1840 0.033 Uiso 1 1 calc R
C12 C 0.4808(6) 0.7444(2) 0.1845(2) 0.0142(9) Uani 1 1 d .
C13 C 0.5453(5) 0.7490(2) 0.2651(2) 0.0144(9) Uani 1 1 d .
C14 C 0.6900(6) 0.7865(2) 0.3227(2) 0.0202(10) Uani 1 1 d .
H14A H 0.7713 0.8189 0.3184 0.024 Uiso 1 1 calc R
C15 C 0.6896(6) 0.7665(2) 0.3865(3) 0.0215(10) Uani 1 1 d .
H15A H 0.7712 0.7830 0.4358 0.026 Uiso 1 1 calc R
C16 C 0.1314(5) 0.6242(2) -0.0447(2) 0.0122(8) Uani 1 1 d .
C17 C 0.0436(6) 0.5659(2) -0.0891(2) 0.0173(9) Uani 1 1 d .
H17A H 0.0082 0.5286 -0.0683 0.021 Uiso 1 1 calc R
C18 C 0.0065(6) 0.5609(2) -0.1628(2) 0.0196(10) Uani 1 1 d .
H18A H -0.0550 0.5209 -0.1920 0.024 Uiso 1 1 calc R
C19 C 0.0600(6) 0.6148(2) -0.1936(3) 0.0219(10) Uani 1 1 d .
H19A H 0.0384 0.6112 -0.2435 0.026 Uiso 1 1 calc R
C20 C 0.1443(6) 0.6733(2) -0.1516(3) 0.0227(10) Uani 1 1 d .
H20A H 0.1776 0.7106 -0.1732 0.027 Uiso 1 1 calc R
C21 C 0.1812(6) 0.6782(2) -0.0780(2) 0.0178(9) Uani 1 1 d .
H21A H 0.2411 0.7188 -0.0496 0.021 Uiso 1 1 calc R
C22 C 1.1078(8) 0.3814(3) 0.4412(3) 0.0389(14) Uani 1 1 d .
H22A H 1.2432 0.3700 0.4722 0.047 Uiso 1 1 calc R

loop_
_atom_site_aniso_label
_atom_site_aniso_U_11
_atom_site_aniso_U_22
_atom_site_aniso_U_33
_atom_site_aniso_U_23
_atom_site_aniso_U_13
_atom_site_aniso_U_12
Co1 0.0094(3) 0.0133(3) 0.0119(3) 0.0002(2) 0.0053(2) -0.0001(2)
Cl1 0.0233(5) 0.0248(6) 0.0145(5) 0.0002(5) 0.0098(4) 0.0014(5)
Cl2 0.0507(9) 0.0285(7) 0.0697(11) -0.0027(7) 0.0339(8) -0.0093(6)
Cl3 0.0552(9) 0.0286(7) 0.0662(11) -0.0071(7) 0.0307(8) -0.0080(7)
Cl4 0.0903(14) 0.1346(19) 0.0365(9) 0.0349(10) 0.0392(10) 0.0704(14)
N1 0.0173(17) 0.0144(17) 0.0133(17) -0.0010(15) 0.0090(15) 0.0006(15)
N2 0.0136(16) 0.0215(19) 0.0117(17) 0.0029(15) 0.0074(14) 0.0011(16)
N3 0.0168(17) 0.025(2) 0.0110(17) 0.0008(16) 0.0055(15) 0.0001(17)
N4 0.0120(17) 0.0176(18) 0.0111(17) 0.0023(14) 0.0061(15) -0.0004(14)
N5 0.0167(18) 0.0174(19) 0.0125(18) 0.0012(14) 0.0073(15) 0.0022(15)
N6 0.028(2) 0.020(2) 0.0101(18) 0.0019(15) 0.0089(17) 0.0028(16)
N7 0.0144(17) 0.0138(18) 0.0123(18) -0.0002(14) 0.0052(15) -0.0013(14)
N8 0.0140(18) 0.0164(19) 0.0146(19) 0.0014(14) 0.0058(15) -0.0006(14)
N9 0.0215(19) 0.0198(19) 0.0090(17) -0.0005(14) 0.0069(16) -0.0057(16)
O1 0.0127(14) 0.0274(17) 0.0111(14) 0.0018(13) 0.0063(12) 0.0022(13)
O2 0.0182(15) 0.0167(15) 0.0125(15) 0.0014(12) 0.0088(13) 0.0020(12)
O3 0.0188(15) 0.0195(16) 0.0090(14) -0.0030(12) 0.0061(13) -0.0055(13)
B1 0.013(2) 0.015(2) 0.014(2) 0.002(2) 0.0074(19) -0.002(2)
C1 0.014(2) 0.061(4) 0.019(2) -0.004(2) 0.009(2) -0.003(2)
C2 0.0131(19) 0.016(2) 0.021(2) 0.0000(18) 0.0079(18) 0.0026(17)
C3 0.015(2) 0.014(2) 0.021(2) -0.0027(18) 0.0105(18) -0.0009(17)
C4 0.013(2) 0.022(2) 0.023(2) 0.0014(19) 0.0082(18) -0.0002(18)
C5 0.024(2) 0.023(3) 0.024(2) 0.0037(19) 0.017(2) 0.0031(19)
C6 0.033(3) 0.021(2) 0.022(2) 0.0038(19) 0.016(2) 0.008(2)
C7 0.012(2) 0.017(2) 0.018(2) -0.0001(17) 0.0090(18) -0.0008(17)
C8 0.013(2) 0.015(2) 0.017(2) -0.0006(17) 0.0091(18) -0.0005(17)
C9 0.028(2) 0.016(2) 0.022(2) 0.0054(19) 0.013(2) 0.0052(19)
C10 0.036(3) 0.020(2) 0.020(3) 0.008(2) 0.013(2) 0.006(2)
C11 0.031(3) 0.018(2) 0.020(2) -0.0017(19) 0.015(2) -0.009(2)
C12 0.015(2) 0.012(2) 0.016(2) 0.0019(16) 0.0083(18) 0.0013(17)
C13 0.013(2) 0.014(2) 0.017(2) 0.0017(17) 0.0083(18) 0.0023(16)
C14 0.018(2) 0.020(2) 0.020(2) -0.0035(19) 0.007(2) -0.0060(18)
C15 0.022(2) 0.019(2) 0.020(2) -0.0060(19) 0.008(2) -0.0040(19)
C16 0.0098(18) 0.013(2) 0.013(2) 0.0011(16) 0.0055(16) 0.0037(16)
C17 0.018(2) 0.017(2) 0.016(2) -0.0012(17) 0.0069(19) -0.0021(17)
C18 0.018(2) 0.023(2) 0.015(2) -0.0051(18) 0.0061(19) 0.0001(19)
C19 0.020(2) 0.030(3) 0.015(2) 0.0013(19) 0.0082(19) 0.0066(19)
C20 0.021(2) 0.027(3) 0.023(2) 0.005(2) 0.013(2) 0.002(2)
C21 0.015(2) 0.020(2) 0.018(2) 0.0016(18) 0.0074(19) 0.0001(17)
C22 0.030(3) 0.048(4) 0.037(3) -0.003(3) 0.015(3) 0.006(3)

loop_
_atom_type_symbol
_atom_type_description
_atom_type_scat_dispersion_real
_atom_type_scat_dispersion_imag
_atom_type_scat_source
C C 0.0033 0.0016 'International Tables Vol C Tables 4.2.6.8 and 6.1.1.4'
H H 0.0000 0.0000 'International Tables Vol C Tables 4.2.6.8 and 6.1.1.4'
B B 0.0013 0.0007 'International Tables Vol C Tables 4.2.6.8 and 6.1.1.4'
N N 0.0061 0.0033 'International Tables Vol C Tables 4.2.6.8 and 6.1.1.4'
O O 0.0106 0.0060 'International Tables Vol C Tables 4.2.6.8 and 6.1.1.4'
Cl Cl 0.1484 0.1585 'International Tables Vol C Tables 4.2.6.8 and 6.1.1.4'
Co Co 0.3494 0.9721 'International Tables Vol C Tables 4.2.6.8 and 6.1.1.4'

loop_
_geom_angle_atom_site_label_1
_geom_angle_atom_site_label_2
_geom_angle_atom_site_label_3
_geom_angle
N7 Co1 N2 136.45(13)
N7 Co1 N1 83.42(13)
N2 Co1 N1 74.56(13)
N7 Co1 N4 80.06(13)
N2 Co1 N4 130.14(13)
N1 Co1 N4 79.69(13)
N7 Co1 N8 74.28(13)
N2 Co1 N8 98.63(13)
N1 Co1 N8 139.05(13)
N4 Co1 N8 127.77(13)
N7 Co1 N5 131.00(13)
N2 Co1 N5 91.15(13)
N1 Co1 N5 129.43(14)
N4 Co1 N5 73.48(13)
N8 Co1 N5 90.38(13)
C2 N1 O1 115.3(3)
C2 N1 Co1 120.2(3)
O1 N1 Co1 124.2(2)
N3 N2 C3 105.5(3)
N3 N2 Co1 139.5(3)
C3 N2 Co1 114.0(3)
N2 N3 C5 111.8(3)
N2 N3 H3A 124.1
C5 N3 H3A 124.1
C7 N4 O2 114.5(3)
C7 N4 Co1 121.4(3)
O2 N4 Co1 124.0(2)
C8 N5 N6 104.8(3)
C8 N5 Co1 115.4(3)
N6 N5 Co1 139.7(3)
N5 N6 C10 112.3(4)
N5 N6 H6D 123.9
C10 N6 H6D 123.9
C12 N7 O3 115.3(3)
C12 N7 Co1 120.3(3)
O3 N7 Co1 124.0(2)
C13 N8 N9 104.9(3)
C13 N8 Co1 114.4(3)
N9 N8 Co1 139.3(3)
C15 N9 N8 111.6(3)
C15 N9 H9B 124.2
N8 N9 H9B 124.2
N1 O1 B1 114.1(3)
N4 O2 B1 114.5(3)
N7 O3 B1 115.4(3)
O3 B1 O2 111.1(3)
O3 B1 O1 112.3(4)
O2 B1 O1 110.8(3)
O3 B1 C16 108.2(3)
O2 B1 C16 106.1(3)
O1 B1 C16 108.1(3)
C2 C1 H1A 109.5
C2 C1 H1B 109.5
H1A C1 H1B 109.5
C2 C1 H1C 109.5
H1A C1 H1C 109.5
H1B C1 H1C 109.5
N1 C2 C3 111.9(4)
N1 C2 C1 125.9(4)
C3 C2 C1 122.1(4)
N2 C3 C4 110.2(4)
N2 C3 C2 118.6(3)
C4 C3 C2 131.2(4)
C5 C4 C3 105.3(4)
C5 C4 H4A 127.3
C3 C4 H4A 127.3
N3 C5 C4 107.2(4)
N3 C5 H5A 126.4
C4 C5 H5A 126.4
C7 C6 H6A 109.5
C7 C6 H6B 109.5
H6A C6 H6B 109.5
C7 C6 H6C 109.5
H6A C6 H6C 109.5
H6B C6 H6C 109.5
N4 C7 C8 112.2(4)
N4 C7 C6 124.2(4)
C8 C7 C6 123.5(4)
N5 C8 C9 111.2(4)
N5 C8 C7 117.3(4)
C9 C8 C7 131.5(4)
C10 C9 C8 104.8(4)
C10 C9 H9A 127.6
C8 C9 H9A 127.6
N6 C10 C9 106.9(4)
N6 C10 H10A 126.6
C9 C10 H10A 126.6
C12 C11 H11A 109.5
C12 C11 H11B 109.5
H11A C11 H11B 109.5
C12 C11 H11C 109.5
H11A C11 H11C 109.5
H11B C11 H11C 109.5
N7 C12 C13 113.0(4)
N7 C12 C11 124.1(4)
C13 C12 C11 122.8(4)
N8 C13 C14 110.7(4)
N8 C13 C12 117.3(4)
C14 C13 C12 131.8(4)
C15 C14 C13 105.0(4)
C15 C14 H14A 127.5
C13 C14 H14A 127.5
N9 C15 C14 107.7(4)
N9 C15 H15A 126.1
C14 C15 H15A 126.1
C17 C16 C21 117.0(4)
C17 C16 B1 120.7(4)
C21 C16 B1 122.3(4)
C18 C17 C16 122.0(4)
C18 C17 H17A 119.0
C16 C17 H17A 119.0
C17 C18 C19 119.5(4)
C17 C18 H18A 120.2
C19 C18 H18A 120.2
C20 C19 C18 119.9(4)
C20 C19 H19A 120.1
C18 C19 H19A 120.1
C19 C20 C21 120.5(4)
C19 C20 H20A 119.8
C21 C20 H20A 119.8
C20 C21 C16 121.2(4)
C20 C21 H21A 119.4
C16 C21 H21A 119.4
Cl4 C22 Cl2 110.1(3)
Cl4 C22 Cl3 110.7(3)
Cl2 C22 Cl3 110.9(3)
Cl4 C22 H22A 108.4
Cl2 C22 H22A 108.4
Cl3 C22 H22A 108.4

loop_
_geom_bond_atom_site_label_1
_geom_bond_atom_site_label_2
_geom_bond_distance
Co1 N7 2.125(3)
Co1 N2 2.130(3)
Co1 N1 2.133(3)
Co1 N4 2.134(3)
Co1 N8 2.157(3)
Co1 N5 2.160(3)
Cl2 C22 1.749(6)
Cl3 C22 1.755(6)
Cl4 C22 1.744(6)
N1 C2 1.284(5)
N1 O1 1.387(4)
N2 N3 1.343(5)
N2 C3 1.347(5)
N3 C5 1.347(5)
N3 H3A 0.8800
N4 C7 1.289(5)
N4 O2 1.382(4)
N5 C8 1.343(5)
N5 N6 1.343(5)
N6 C10 1.346(6)
N6 H6D 0.8800
N7 C12 1.285(5)
N7 O3 1.366(4)
N8 C13 1.343(5)
N8 N9 1.352(5)
N9 C15 1.338(5)
N9 H9B 0.8800
O1 B1 1.503(5)
O2 B1 1.493(5)
O3 B1 1.488(5)
B1 C16 1.599(6)
C1 C2 1.484(6)
C1 H1A 0.9800
C1 H1B 0.9800
C1 H1C 0.9800
C2 C3 1.458(6)
C3 C4 1.398(6)
C4 C5 1.373(6)
C4 H4A 0.9500
C5 H5A 0.9500
C6 C7 1.484(6)
C6 H6A 0.9800
C6 H6B 0.9800
C6 H6C 0.9800
C7 C8 1.464(6)
C8 C9 1.394(6)
C9 C10 1.380(6)
C9 H9A 0.9500
C10 H10A 0.9500
C11 C12 1.484(6)
C11 H11A 0.9800
C11 H11B 0.9800
C11 H11C 0.9800
C12 C13 1.467(6)
C13 C14 1.394(6)
C14 C15 1.364(6)
C14 H14A 0.9500
C15 H15A 0.9500
C16 C17 1.396(6)
C16 C21 1.410(6)
C17 C18 1.388(6)
C17 H17A 0.9500
C18 C19 1.392(6)
C18 H18A 0.9500
C19 C20 1.374(6)
C19 H19A 0.9500
C20 C21 1.387(6)
C20 H20A 0.9500
C21 H21A 0.9500
C22 H22A 1.0000

loop_
_geom_hbond_atom_site_label_D
_geom_hbond_atom_site_label_H
_geom_hbond_atom_site_label_A
_geom_hbond_distance_DH
_geom_hbond_distance_HA
_geom_hbond_distance_DA
_geom_hbond_angle_DHA
_geom_hbond_site_symmetry_A
_geom_hbond_publ_flag
N3 H3A Cl1 0.88 2.231 3.103(4) 171 1_555 yes
N6 H6D Cl1 0.88 2.261 3.132(4) 170 1_555 yes
N9 H9B Cl1 0.88 2.286 3.155(4) 170 1_555 yes

loop_
_geom_torsion_atom_site_label_1
_geom_torsion_atom_site_label_2
_geom_torsion_atom_site_label_3
_geom_torsion_atom_site_label_4
_geom_torsion
N7 Co1 N1 C2 -149.2(3)
N2 Co1 N1 C2 -7.1(3)
N4 Co1 N1 C2 129.8(3)
N8 Co1 N1 C2 -92.5(4)
N5 Co1 N1 C2 71.3(4)
N7 Co1 N1 O1 36.5(3)
N2 Co1 N1 O1 178.6(3)
N4 Co1 N1 O1 -44.6(3)
N8 Co1 N1 O1 93.2(3)
N5 Co1 N1 O1 -103.0(3)
N7 Co1 N2 N3 -123.8(4)
N1 Co1 N2 N3 173.8(5)
N4 Co1 N2 N3 112.2(4)
N8 Co1 N2 N3 -47.6(5)
N5 Co1 N2 N3 43.0(4)
N7 Co1 N2 C3 70.0(4)
N1 Co1 N2 C3 7.5(3)
N4 Co1 N2 C3 -54.1(3)
N8 Co1 N2 C3 146.2(3)
N5 Co1 N2 C3 -123.3(3)
C3 N2 N3 C5 -0.3(5)
Co1 N2 N3 C5 -167.3(3)
N7 Co1 N4 C7 135.1(3)
N2 Co1 N4 C7 -80.3(3)
N1 Co1 N4 C7 -139.8(3)
N8 Co1 N4 C7 74.1(3)
N5 Co1 N4 C7 -3.2(3)
N7 Co1 N4 O2 -41.2(3)
N2 Co1 N4 O2 103.3(3)
N1 Co1 N4 O2 43.8(3)
N8 Co1 N4 O2 -102.3(3)
N5 Co1 N4 O2 -179.5(3)
N7 Co1 N5 C8 -57.5(3)
N2 Co1 N5 C8 134.6(3)
N1 Co1 N5 C8 63.7(3)
N4 Co1 N5 C8 2.8(3)
N8 Co1 N5 C8 -126.8(3)
N7 Co1 N5 N6 121.5(4)
N2 Co1 N5 N6 -46.4(4)
N1 Co1 N5 N6 -117.3(4)
N4 Co1 N5 N6 -178.2(5)
N8 Co1 N5 N6 52.2(4)
C8 N5 N6 C10 0.4(5)
Co1 N5 N6 C10 -178.6(3)
N2 Co1 N7 C12 93.0(3)
N1 Co1 N7 C12 152.3(3)
N4 Co1 N7 C12 -127.0(3)
N8 Co1 N7 C12 7.0(3)
N5 Co1 N7 C12 -69.4(4)
N2 Co1 N7 O3 -94.8(3)
N1 Co1 N7 O3 -35.5(3)
N4 Co1 N7 O3 45.2(3)
N8 Co1 N7 O3 179.2(3)
N5 Co1 N7 O3 102.8(3)
N7 Co1 N8 C13 -7.5(3)
N2 Co1 N8 C13 -143.4(3)
N1 Co1 N8 C13 -67.1(3)
N4 Co1 N8 C13 56.1(3)
N5 Co1 N8 C13 125.4(3)
N7 Co1 N8 N9 -170.9(4)
N2 Co1 N8 N9 53.1(4)
N1 Co1 N8 N9 129.4(4)
N4 Co1 N8 N9 -107.4(4)
N5 Co1 N8 N9 -38.1(4)
C13 N8 N9 C15 0.3(5)
Co1 N8 N9 C15 164.7(3)
C2 N1 O1 B1 -171.6(4)
Co1 N1 O1 B1 3.0(5)
C7 N4 O2 B1 -178.1(3)
Co1 N4 O2 B1 -1.5(4)
C12 N7 O3 B1 167.2(3)
Co1 N7 O3 B1 -5.3(4)
N7 O3 B1 O2 -59.6(4)
N7 O3 B1 O1 65.2(4)
N7 O3 B1 C16 -175.6(3)
N4 O2 B1 O3 63.0(4)
N4 O2 B1 O1 -62.6(4)
N4 O2 B1 C16 -179.7(3)
N1 O1 B1 O3 -63.3(4)
N1 O1 B1 O2 61.6(4)
N1 O1 B1 C16 177.5(3)
O1 N1 C2 C3 179.9(3)
Co1 N1 C2 C3 5.1(5)
O1 N1 C2 C1 2.0(6)
Co1 N1 C2 C1 -172.8(4)
N3 N2 C3 C4 0.5(5)
Co1 N2 C3 C4 171.3(3)
N3 N2 C3 C2 -178.7(4)
Co1 N2 C3 C2 -7.9(5)
N1 C2 C3 N2 2.1(6)
C1 C2 C3 N2 -180.0(4)
N1 C2 C3 C4 -177.0(4)
C1 C2 C3 C4 1.0(7)
N2 C3 C4 C5 -0.5(5)
C2 C3 C4 C5 178.6(4)
N2 N3 C5 C4 0.0(5)
C3 C4 C5 N3 0.3(5)
O2 N4 C7 C8 179.6(3)
Co1 N4 C7 C8 2.9(5)
O2 N4 C7 C6 -0.5(6)
Co1 N4 C7 C6 -177.2(3)
N6 N5 C8 C9 -0.4(5)
Co1 N5 C8 C9 178.9(3)
N6 N5 C8 C7 178.3(3)
Co1 N5 C8 C7 -2.4(5)
N4 C7 C8 N5 -0.2(5)
C6 C7 C8 N5 179.9(4)
N4 C7 C8 C9 178.2(4)
C6 C7 C8 C9 -1.8(7)
N5 C8 C9 C10 0.3(5)
C7 C8 C9 C10 -178.2(4)
N5 N6 C10 C9 -0.3(5)
C8 C9 C10 N6 0.0(5)
O3 N7 C12 C13 -178.0(3)
Co1 N7 C12 C13 -5.2(5)
O3 N7 C12 C11 -2.0(6)
Co1 N7 C12 C11 170.8(3)
N9 N8 C13 C14 0.2(5)
Co1 N8 C13 C14 -168.8(3)
N9 N8 C13 C12 176.6(3)
Co1 N8 C13 C12 7.6(5)
N7 C12 C13 N8 -1.9(5)
C11 C12 C13 N8 -177.9(4)
N7 C12 C13 C14 173.6(4)
C11 C12 C13 C14 -2.5(7)
N8 C13 C14 C15 -0.6(5)
C12 C13 C14 C15 -176.3(4)
N8 N9 C15 C14 -0.6(5)
C13 C14 C15 N9 0.7(5)
O3 B1 C16 C17 172.0(3)
O2 B1 C16 C17 52.7(5)
O1 B1 C16 C17 -66.2(5)
O3 B1 C16 C21 -6.8(5)
O2 B1 C16 C21 -126.1(4)
O1 B1 C16 C21 115.0(4)
C21 C16 C17 C18 0.0(6)
B1 C16 C17 C18 -178.9(4)
C16 C17 C18 C19 0.9(6)
C17 C18 C19 C20 -1.8(6)
C18 C19 C20 C21 1.8(7)
C19 C20 C21 C16 -0.9(6)
C17 C16 C21 C20 0.0(6)
B1 C16 C21 C20 178.8(4)
